data_9011346
loop_
_publ_author_name
'Klop, E. A.'
'Duisenberg, A. J. M.'
'Spek, A. L.'

_publ_section_title
;
 Reinvestigation of the structure of calcium copper acetate hexahydrate,
 CaCu(C2H3O2)4*6H2O
;
_journal_name_full 'Acta Crystallographica, Section C'
_journal_page_first 1342
_journal_page_last 1344
_journal_paper_doi 10.1107/S010827018300846X
_journal_volume 39
_journal_year 1983
_chemical_formula_sum 'C8 H24 Ca Cu O14'
_chemical_name_mineral Paceite
_space_group_IT_number 87
_symmetry_space_group_name_Hall '-I 4'
_symmetry_space_group_name_H-M 'I 4/m'
_cell_angle_alpha 90
_cell_angle_beta 90
_cell_angle_gamma 90
_cell_formula_units_Z 4
_cell_length_a 11.152
_cell_length_b 11.152
_cell_length_c 16.240
_cell_volume 2019.722
_database_code_amcsd 0009984
_exptl_crystal_density_diffrn 1.473
_cod_original_formula_sum 'Ca Cu C8 O14 H24'
_cod_database_code 9011346

loop_
_space_group_symop_operation_xyz
x,y,z
1/2+x,1/2+y,1/2+z
y,-x,-z
1/2+y,1/2-x,1/2-z
-y,x,z
1/2-y,1/2+x,1/2+z
x,y,-z
1/2+x,1/2+y,1/2-z
-x,-y,z
1/2-x,1/2-y,1/2+z
-y,x,-z
1/2-y,1/2+x,1/2-z
y,-x,z
1/2+y,1/2-x,1/2+z
-x,-y,-z
1/2-x,1/2-y,1/2-z

loop_
_atom_site_label
_atom_site_fract_x
_atom_site_fract_y
_atom_site_fract_z
_atom_site_occupancy
_atom_site_U_iso_or_equiv
_atom_site_type_symbol
_atom_site_attached_hydrogens
Ca 0.50000 0.00000 0.50000 1.00000 0.03080 Ca 0
Cu 0.50000 0.00000 0.25000 1.00000 0.02640 Cu 0
C1 0.68890 -0.08760 0.33750 1.00000 0.03390 C 0
C2 0.80690 -0.14680 0.35500 1.00000 0.05350 C 0
O1 0.65910 -0.07440 0.26260 1.00000 0.03760 O 0
O2 0.62420 -0.05450 0.39420 1.00000 0.06160 O 0
Ow1 0.54620 0.32990 0.35810 1.00000 0.04570 O 0
Ow2 0.57790 0.19510 0.50000 1.00000 0.05700 O 0
H1A 0.85910 -0.07680 0.37830 0.50000 0.06200 H 0
H1B 0.83830 -0.14520 0.41070 0.50000 0.06200 H 0
H2A 0.83670 -0.19660 0.30820 0.50000 0.06200 H 0
H2B 0.87130 -0.10570 0.30800 0.50000 0.06200 H 0
H3A 0.78140 -0.20680 0.40970 0.50000 0.06200 H 0
H3B 0.79610 -0.24130 0.32950 0.50000 0.06200 H 0
H4 0.55500 0.28300 0.32400 1.00000 0.07000 H 0
H5 0.48900 0.35200 0.36100 1.00000 0.07000 H 0
H6 0.56700 0.24000 0.45800 1.00000 0.06400 H 0

loop_
_cod_changelog_entry_id
_cod_changelog_entry_author
_cod_changelog_entry_date
_cod_changelog_entry_text
1
;cod-tools version 3.8.0
Id: cif_guess_AMCSD_atom_types 9581 2023-05-17 12:35:41Z saulius
;
2023-05-18T08:43:55+03:00
;Derived atom types and hydrogen counts
from atom names that follow the AMCSD naming convention
(Wat == water, O-H == hydroxyl).
;

loop_
_cod_related_entry_id
_cod_related_entry_database
_cod_related_entry_code
1 AMCSD 0009984
